data_4067225
loop_
_publ_author_name
'Jin, Zhong'
'Qiu, Ling-Ling'
'Li, Yan-Qing'
'Song, Hai-Bin'
'Fang, Jian-Xin'

_publ_section_title
;
 Insight into the Steric and Electronic Effects of Ancillary Ligands:
 Synthesis and Structure&#x2212;Reactivity Relationship of Well-Defined,
 Air- and Moisture-Stable (NHC)Pd(sal)Cl Complexes (sal = Salicylaldimine)
;
_journal_issue 23
_journal_name_full Organometallics
_journal_page_first 6578
_journal_paper_doi 10.1021/om100906n
_journal_volume 29
_journal_year 2010
_chemical_formula_moiety 'C42 H46 Cl F6 N3 O Pd'
_chemical_formula_sum 'C42 H46 Cl F6 N3 O Pd'
_chemical_formula_weight 864.67
_chemical_name_systematic
; 
 ? 
;
_space_group_IT_number 2
_symmetry_cell_setting triclinic
_symmetry_space_group_name_Hall '-P 1'
_symmetry_space_group_name_H-M 'P -1'
_atom_sites_solution_hydrogens geom
_atom_sites_solution_primary direct
_atom_sites_solution_secondary difmap
_audit_creation_method SHELXL-97
_audit_update_record
;
2010-09-19 # Formatted by publCIF
;
_cell_angle_alpha 100.061(4)
_cell_angle_beta 105.612(3)
_cell_angle_gamma 107.596(4)
_cell_formula_units_Z 2
_cell_length_a 11.0100(14)
_cell_length_b 11.7970(15)
_cell_length_c 17.6810(17)
_cell_measurement_reflns_used 7667
_cell_measurement_temperature 113(2)
_cell_measurement_theta_max 28.10
_cell_measurement_theta_min 1.90
_cell_volume 2024.6(4)
_computing_cell_refinement 'CrystalClear-SM Expert 2.0 r2'
_computing_data_collection 'CrystalClear-SM Expert 2.0 r2 (Rigaku, 2009)'
_computing_data_reduction 'CrystalClear-SM Expert 2.0 r2'
_computing_molecular_graphics 'CrystalStructure 4.0'
_computing_publication_material 'CrystalStructure 4.0 (Rigaku, 2009)'
_computing_structure_refinement 'SHELXL-97 (Sheldrick, 1997)'
_computing_structure_solution 'SHELXS-97 (Sheldrick, 1990)'
_diffrn_ambient_temperature 113(2)
_diffrn_detector_area_resol_mean 14.222
_diffrn_measured_fraction_theta_full 0.993
_diffrn_measured_fraction_theta_max 0.993
_diffrn_measurement_device_type 'Rigaku Saturn724 CCD'
_diffrn_measurement_method \w
_diffrn_radiation_monochromator multilayer
_diffrn_radiation_source 'rotating anode'
_diffrn_radiation_type MoK\a
_diffrn_radiation_wavelength 0.71075
_diffrn_reflns_av_R_equivalents 0.0536
_diffrn_reflns_av_sigmaI/netI 0.0660
_diffrn_reflns_limit_h_max 14
_diffrn_reflns_limit_h_min -14
_diffrn_reflns_limit_k_max 15
_diffrn_reflns_limit_k_min -15
_diffrn_reflns_limit_l_max 23
_diffrn_reflns_limit_l_min -23
_diffrn_reflns_number 26201
_diffrn_reflns_theta_full 27.89
_diffrn_reflns_theta_max 27.89
_diffrn_reflns_theta_min 1.89
_diffrn_standards_decay_% 0
_diffrn_standards_interval_count 0
_diffrn_standards_interval_time 0
_diffrn_standards_number 0
_exptl_absorpt_coefficient_mu 0.588
_exptl_absorpt_correction_T_max 0.9016
_exptl_absorpt_correction_T_min 0.8718
_exptl_absorpt_correction_type multi-scan
_exptl_absorpt_process_details CrystalClear
_exptl_crystal_colour yellow
_exptl_crystal_density_diffrn 1.418
_exptl_crystal_density_method 'not measured'
_exptl_crystal_description prism
_exptl_crystal_F_000 888
_exptl_crystal_size_max 0.24
_exptl_crystal_size_mid 0.22
_exptl_crystal_size_min 0.18
_refine_diff_density_max 0.719
_refine_diff_density_min -0.606
_refine_diff_density_rms 0.075
_refine_ls_extinction_method none
_refine_ls_goodness_of_fit_ref 1.090
_refine_ls_hydrogen_treatment constr
_refine_ls_matrix_type full
_refine_ls_number_parameters 552
_refine_ls_number_reflns 9617
_refine_ls_number_restraints 82
_refine_ls_restrained_S_all 1.112
_refine_ls_R_factor_all 0.0402
_refine_ls_R_factor_gt 0.0354
_refine_ls_shift/su_max 0.003
_refine_ls_shift/su_mean 0.000
_refine_ls_structure_factor_coef Fsqd
_refine_ls_weighting_details 'calc w=1/[\s^2^(Fo^2^)+(0.0222P)^2^+0.0000P] where P=(Fo^2^+2Fc^2^)/3'
_refine_ls_weighting_scheme calc
_refine_ls_wR_factor_gt 0.0753
_refine_ls_wR_factor_ref 0.0773
_reflns_number_gt 8800
_reflns_number_total 9617
_reflns_threshold_expression >2sigma(I)
_cod_data_source_file om100906n_si_001.cif
_cod_data_source_block 5b
_cod_database_code 4067225

loop_
_symmetry_equiv_pos_as_xyz
'x, y, z'
'-x, -y, -z'

loop_
_atom_site_label
_atom_site_type_symbol
_atom_site_fract_x
_atom_site_fract_y
_atom_site_fract_z
_atom_site_U_iso_or_equiv
_atom_site_adp_type
_atom_site_occupancy
_atom_site_symmetry_multiplicity
_atom_site_calc_flag
_atom_site_refinement_flags
_atom_site_disorder_assembly
_atom_site_disorder_group
Pd1 Pd 0.779592(14) -0.000970(13) 0.248725(9) 0.01625(5) Uani 1 1 d . . .
Cl1 Cl 0.56482(5) -0.00806(5) 0.23351(3) 0.02390(11) Uani 1 1 d . . .
F1 F 0.32135(16) -0.47797(13) -0.03638(8) 0.0473(4) Uani 1 1 d . . .
F2 F 0.27194(17) -0.62763(12) 0.01550(9) 0.0496(4) Uani 1 1 d . . .
F3 F 0.15323(15) -0.51504(16) 0.00679(10) 0.0574(5) Uani 1 1 d . . .
F4 F 0.3874(12) -0.4412(13) 0.3549(6) 0.071(3) Uani 0.435(15) 1 d PDU A 1
F5 F 0.4075(12) -0.2510(9) 0.3743(6) 0.074(4) Uani 0.435(15) 1 d PDU A 1
F6 F 0.2209(5) -0.3953(9) 0.2950(5) 0.0334(19) Uani 0.435(15) 1 d PDU A 1
F4' F 0.4387(7) -0.3531(11) 0.3853(4) 0.048(3) Uani 0.305(8) 1 d PDU A 2
F5' F 0.3349(12) -0.2400(7) 0.3400(5) 0.055(2) Uani 0.305(8) 1 d PDU A 2
F6' F 0.2341(8) -0.4375(9) 0.3022(7) 0.053(3) Uani 0.305(8) 1 d PDU A 2
F4" F 0.4407(12) -0.2838(11) 0.3898(6) 0.041(3) Uani 0.260(13) 1 d PDU A 3
F5" F 0.2373(11) -0.3407(18) 0.3059(8) 0.053(4) Uani 0.260(13) 1 d PDU A 3
F6" F 0.325(2) -0.4753(8) 0.3287(9) 0.065(4) Uani 0.260(13) 1 d PDU A 3
O1 O 0.97184(14) 0.02119(13) 0.25833(9) 0.0254(3) Uani 1 1 d . . .
N1 N 0.71849(16) -0.19189(15) 0.20988(10) 0.0182(3) Uani 1 1 d . . .
N2 N 0.94420(17) 0.25140(15) 0.35585(10) 0.0203(4) Uani 1 1 d . . .
N3 N 0.82926(17) 0.25370(15) 0.23494(11) 0.0215(4) Uani 1 1 d . . .
C1 C 1.0111(2) -0.0632(2) 0.22607(13) 0.0241(4) Uani 1 1 d . . .
C2 C 0.9349(2) -0.1918(2) 0.19720(13) 0.0241(4) Uani 1 1 d . . .
C3 C 0.9945(2) -0.2735(2) 0.16817(14) 0.0305(5) Uani 1 1 d . . .
H3 H 0.9443 -0.3602 0.1507 0.037 Uiso 1 1 calc R . .
C4 C 1.1219(2) -0.2308(2) 0.16470(15) 0.0368(6) Uani 1 1 d . . .
H4 H 1.1598 -0.2870 0.1447 0.044 Uiso 1 1 calc R . .
C5 C 1.1957(2) -0.1044(2) 0.19062(16) 0.0397(6) Uani 1 1 d . . .
H5 H 1.2840 -0.0743 0.1875 0.048 Uiso 1 1 calc R . .
C6 C 1.1433(2) -0.0223(2) 0.22070(15) 0.0337(5) Uani 1 1 d . . .
H6 H 1.1963 0.0638 0.2383 0.040 Uiso 1 1 calc R . .
C7 C 0.7975(2) -0.24705(19) 0.19235(12) 0.0215(4) Uani 1 1 d . . .
H7 H 0.7590 -0.3349 0.1741 0.026 Uiso 1 1 calc R . .
C8 C 0.5830(2) -0.27237(17) 0.19588(13) 0.0194(4) Uani 1 1 d . . .
C9 C 0.5008(2) -0.34863(18) 0.11887(13) 0.0220(4) Uani 1 1 d . . .
H9 H 0.5334 -0.3476 0.0743 0.026 Uiso 1 1 calc R . .
C10 C 0.3699(2) -0.42719(19) 0.10649(13) 0.0233(4) Uani 1 1 d . . .
C11 C 0.3216(2) -0.43113(19) 0.17092(13) 0.0247(4) Uani 1 1 d . . .
H11 H 0.2331 -0.4863 0.1627 0.030 Uiso 1 1 calc R . .
C12 C 0.4052(2) -0.3529(2) 0.24769(13) 0.0246(4) Uani 1 1 d . A .
C13 C 0.5342(2) -0.27241(18) 0.26058(13) 0.0223(4) Uani 1 1 d . . .
H13 H 0.5891 -0.2175 0.3133 0.027 Uiso 1 1 calc R . .
C14 C 0.2801(2) -0.5109(2) 0.02345(14) 0.0289(5) Uani 1 1 d . . .
C15 C 0.3544(2) -0.3552(2) 0.31804(14) 0.0388(6) Uani 1 1 d D . .
C16 C 0.85038(19) 0.18178(18) 0.28344(12) 0.0178(4) Uani 1 1 d . . .
C17 C 0.9871(2) 0.38428(19) 0.36035(13) 0.0278(5) Uani 1 1 d . . .
H17A H 1.0871 0.4250 0.3818 0.033 Uiso 1 1 calc R . .
H17B H 0.9484 0.4274 0.3951 0.033 Uiso 1 1 calc R . .
C18 C 0.9294(2) 0.3817(2) 0.27194(14) 0.0334(5) Uani 1 1 d . . .
H18A H 0.8852 0.4430 0.2667 0.040 Uiso 1 1 calc R . .
H18B H 1.0006 0.3980 0.2466 0.040 Uiso 1 1 calc R . .
C19 C 0.9774(2) 0.21263(19) 0.42965(13) 0.0246(4) Uani 1 1 d . . .
C20 C 0.8805(2) 0.1858(2) 0.46860(13) 0.0294(5) Uani 1 1 d . . .
C21 C 0.9200(3) 0.1572(2) 0.54274(15) 0.0440(7) Uani 1 1 d . . .
H21 H 0.8578 0.1402 0.5713 0.053 Uiso 1 1 calc R . .
C22 C 1.0463(3) 0.1531(3) 0.57518(16) 0.0540(8) Uani 1 1 d . . .
H22 H 1.0696 0.1312 0.6248 0.065 Uiso 1 1 calc R . .
C23 C 1.1397(3) 0.1809(3) 0.53574(16) 0.0464(7) Uani 1 1 d . . .
H23 H 1.2273 0.1791 0.5591 0.056 Uiso 1 1 calc R . .
C24 C 1.1073(2) 0.2116(2) 0.46247(14) 0.0313(5) Uani 1 1 d . . .
C25 C 0.7408(2) 0.1910(2) 0.43616(14) 0.0301(5) Uani 1 1 d . . .
H25 H 0.7197 0.1845 0.3765 0.036 Uiso 1 1 calc R . .
C26 C 0.6299(3) 0.0836(2) 0.44475(16) 0.0406(6) Uani 1 1 d . . .
H26A H 0.6366 0.0050 0.4213 0.061 Uiso 1 1 calc R . .
H26B H 0.5406 0.0838 0.4157 0.061 Uiso 1 1 calc R . .
H26C H 0.6416 0.0933 0.5027 0.061 Uiso 1 1 calc R . .
C27 C 0.7382(3) 0.3152(2) 0.47806(18) 0.0454(7) Uani 1 1 d . . .
H27A H 0.7632 0.3261 0.5371 0.068 Uiso 1 1 calc R . .
H27B H 0.6467 0.3161 0.4564 0.068 Uiso 1 1 calc R . .
H27C H 0.8028 0.3829 0.4674 0.068 Uiso 1 1 calc R . .
C28 C 1.2145(2) 0.2452(2) 0.42266(16) 0.0354(6) Uani 1 1 d . . .
H28 H 1.1692 0.2464 0.3658 0.042 Uiso 1 1 calc R . .
C29 C 1.2844(3) 0.1508(2) 0.41780(17) 0.0454(7) Uani 1 1 d . . .
H29A H 1.3386 0.1556 0.4731 0.068 Uiso 1 1 calc R . .
H29B H 1.3437 0.1694 0.3854 0.068 Uiso 1 1 calc R . .
H29C H 1.2156 0.0672 0.3918 0.068 Uiso 1 1 calc R . .
C30 C 1.3229(3) 0.3740(2) 0.46930(19) 0.0534(8) Uani 1 1 d . . .
H30A H 1.2800 0.4357 0.4707 0.080 Uiso 1 1 calc R . .
H30B H 1.3895 0.3942 0.4417 0.080 Uiso 1 1 calc R . .
H30C H 1.3686 0.3747 0.5253 0.080 Uiso 1 1 calc R . .
C31 C 0.7329(2) 0.21664(19) 0.15315(13) 0.0232(4) Uani 1 1 d . . .
C32 C 0.7647(2) 0.1653(2) 0.08747(14) 0.0280(5) Uani 1 1 d . . .
C33 C 0.6688(3) 0.1342(2) 0.00933(14) 0.0350(6) Uani 1 1 d . . .
H33 H 0.6866 0.0985 -0.0370 0.042 Uiso 1 1 calc R . .
C34 C 0.5493(3) 0.1544(2) -0.00164(15) 0.0387(6) Uani 1 1 d . . .
H34 H 0.4857 0.1324 -0.0552 0.046 Uiso 1 1 calc R . .
C35 C 0.5213(2) 0.2059(2) 0.06415(16) 0.0361(6) Uani 1 1 d . . .
H35 H 0.4383 0.2194 0.0553 0.043 Uiso 1 1 calc R . .
C36 C 0.6120(2) 0.23921(19) 0.14387(14) 0.0269(5) Uani 1 1 d . . .
C37 C 0.8951(2) 0.1411(2) 0.09705(14) 0.0335(5) Uani 1 1 d . . .
H37 H 0.9416 0.1549 0.1567 0.040 Uiso 1 1 calc R . .
C38 C 0.9906(3) 0.2338(3) 0.06786(18) 0.0550(8) Uani 1 1 d . . .
H38A H 0.9500 0.2193 0.0088 0.082 Uiso 1 1 calc R . .
H38B H 1.0779 0.2229 0.0800 0.082 Uiso 1 1 calc R . .
H38C H 1.0047 0.3184 0.0962 0.082 Uiso 1 1 calc R . .
C39 C 0.8683(3) 0.0077(2) 0.05350(16) 0.0429(6) Uani 1 1 d . . .
H39A H 0.8069 -0.0491 0.0732 0.064 Uiso 1 1 calc R . .
H39B H 0.9542 -0.0059 0.0649 0.064 Uiso 1 1 calc R . .
H39C H 0.8265 -0.0075 -0.0056 0.064 Uiso 1 1 calc R . .
C40 C 0.5800(2) 0.2979(2) 0.21568(15) 0.0330(5) Uani 1 1 d . . .
H40 H 0.6409 0.2908 0.2665 0.040 Uiso 1 1 calc R . .
C41 C 0.6081(3) 0.4358(2) 0.22436(19) 0.0510(8) Uani 1 1 d . . .
H41A H 0.7040 0.4790 0.2327 0.076 Uiso 1 1 calc R . .
H41B H 0.5870 0.4710 0.2714 0.076 Uiso 1 1 calc R . .
H41C H 0.5514 0.4455 0.1746 0.076 Uiso 1 1 calc R . .
C42 C 0.4334(3) 0.2342(2) 0.2103(2) 0.0516(8) Uani 1 1 d . . .
H42A H 0.3718 0.2458 0.1634 0.077 Uiso 1 1 calc R . .
H42B H 0.4210 0.2704 0.2606 0.077 Uiso 1 1 calc R . .
H42C H 0.4136 0.1455 0.2035 0.077 Uiso 1 1 calc R . .

loop_
_atom_site_aniso_label
_atom_site_aniso_U_11
_atom_site_aniso_U_22
_atom_site_aniso_U_33
_atom_site_aniso_U_23
_atom_site_aniso_U_13
_atom_site_aniso_U_12
Pd1 0.01258(8) 0.01732(9) 0.01679(9) 0.00435(7) 0.00449(6) 0.00341(6)
Cl1 0.0147(2) 0.0227(3) 0.0333(3) 0.0073(2) 0.0076(2) 0.0065(2)
F1 0.0487(10) 0.0435(9) 0.0229(8) 0.0011(7) 0.0080(7) -0.0107(7)
F2 0.0629(11) 0.0241(7) 0.0398(9) -0.0034(7) 0.0044(8) 0.0050(7)
F3 0.0273(8) 0.0801(12) 0.0397(9) -0.0156(8) -0.0038(7) 0.0171(8)
F4 0.071(5) 0.116(7) 0.039(5) 0.049(5) 0.021(4) 0.036(5)
F5 0.066(6) 0.075(5) 0.035(5) -0.020(4) 0.036(4) -0.031(4)
F6 0.025(2) 0.040(4) 0.030(3) 0.010(4) 0.0160(18) -0.001(2)
F4' 0.039(4) 0.083(7) 0.028(4) 0.024(5) 0.015(3) 0.023(5)
F5' 0.082(6) 0.059(4) 0.035(4) 0.010(3) 0.036(4) 0.030(4)
F6' 0.041(4) 0.056(5) 0.040(4) 0.006(4) 0.022(4) -0.016(4)
F4" 0.036(4) 0.053(6) 0.022(4) 0.005(4) 0.010(3) 0.004(4)
F5" 0.044(5) 0.084(9) 0.045(5) 0.022(6) 0.028(4) 0.027(6)
F6" 0.090(9) 0.063(5) 0.048(6) 0.036(4) 0.038(6) 0.012(5)
O1 0.0137(7) 0.0232(8) 0.0341(9) 0.0024(7) 0.0083(6) 0.0029(6)
N1 0.0159(8) 0.0170(8) 0.0198(9) 0.0045(7) 0.0049(7) 0.0050(7)
N2 0.0195(9) 0.0171(8) 0.0196(9) 0.0046(7) 0.0037(7) 0.0035(7)
N3 0.0177(9) 0.0198(9) 0.0235(9) 0.0081(8) 0.0047(7) 0.0028(7)
C1 0.0175(10) 0.0309(12) 0.0247(11) 0.0079(10) 0.0071(9) 0.0099(9)
C2 0.0179(10) 0.0318(12) 0.0220(11) 0.0045(10) 0.0051(9) 0.0116(9)
C3 0.0265(12) 0.0323(12) 0.0304(13) 0.0025(10) 0.0047(10) 0.0156(10)
C4 0.0291(13) 0.0493(15) 0.0366(14) 0.0042(12) 0.0106(11) 0.0258(12)
C5 0.0210(12) 0.0579(17) 0.0423(15) 0.0092(13) 0.0137(11) 0.0176(12)
C6 0.0184(11) 0.0387(14) 0.0419(15) 0.0078(12) 0.0120(10) 0.0083(10)
C7 0.0200(10) 0.0219(10) 0.0198(11) 0.0049(9) 0.0044(8) 0.0066(9)
C8 0.0177(10) 0.0145(9) 0.0260(11) 0.0073(9) 0.0076(8) 0.0050(8)
C9 0.0231(11) 0.0221(10) 0.0222(11) 0.0062(9) 0.0080(9) 0.0099(9)
C10 0.0206(10) 0.0200(10) 0.0247(11) 0.0042(9) 0.0035(9) 0.0060(9)
C11 0.0183(10) 0.0209(11) 0.0293(12) 0.0075(10) 0.0067(9) 0.0009(9)
C12 0.0230(11) 0.0274(11) 0.0230(11) 0.0094(10) 0.0091(9) 0.0065(9)
C13 0.0230(11) 0.0208(10) 0.0188(10) 0.0040(9) 0.0050(8) 0.0051(9)
C14 0.0239(11) 0.0266(12) 0.0283(12) 0.0035(10) 0.0068(10) 0.0028(10)
C15 0.0261(13) 0.0555(17) 0.0249(13) 0.0112(13) 0.0087(10) 0.0016(12)
C16 0.0147(9) 0.0209(10) 0.0196(10) 0.0076(8) 0.0079(8) 0.0059(8)
C17 0.0299(12) 0.0186(11) 0.0270(12) 0.0041(9) 0.0066(10) 0.0023(9)
C18 0.0304(13) 0.0210(11) 0.0365(14) 0.0103(11) 0.0012(10) 0.0006(10)
C19 0.0260(11) 0.0220(11) 0.0181(11) 0.0033(9) 0.0020(9) 0.0046(9)
C20 0.0342(13) 0.0271(12) 0.0199(11) 0.0016(10) 0.0071(10) 0.0065(10)
C21 0.0523(18) 0.0530(17) 0.0266(14) 0.0158(13) 0.0149(13) 0.0155(14)
C22 0.063(2) 0.070(2) 0.0253(14) 0.0217(15) 0.0050(13) 0.0241(17)
C23 0.0397(16) 0.0602(18) 0.0323(15) 0.0160(14) -0.0021(12) 0.0200(14)
C24 0.0267(12) 0.0306(12) 0.0247(12) 0.0053(10) -0.0030(9) 0.0061(10)
C25 0.0370(13) 0.0287(12) 0.0270(12) 0.0063(10) 0.0173(11) 0.0108(10)
C26 0.0410(15) 0.0396(15) 0.0429(16) 0.0101(13) 0.0219(13) 0.0116(12)
C27 0.0553(18) 0.0323(14) 0.0537(18) 0.0053(13) 0.0310(15) 0.0161(13)
C28 0.0222(12) 0.0381(14) 0.0382(14) 0.0123(12) 0.0016(10) 0.0074(11)
C29 0.0329(14) 0.0488(16) 0.0505(17) 0.0181(14) 0.0060(12) 0.0147(13)
C30 0.0314(15) 0.0399(16) 0.074(2) 0.0152(16) 0.0039(15) 0.0056(13)
C31 0.0212(11) 0.0201(10) 0.0237(11) 0.0114(9) 0.0039(9) 0.0017(9)
C32 0.0280(12) 0.0280(12) 0.0261(12) 0.0141(10) 0.0075(9) 0.0057(10)
C33 0.0399(14) 0.0351(13) 0.0240(12) 0.0123(11) 0.0061(10) 0.0079(11)
C34 0.0363(14) 0.0331(13) 0.0336(14) 0.0162(12) -0.0044(11) 0.0055(11)
C35 0.0283(13) 0.0314(13) 0.0445(15) 0.0203(12) 0.0006(11) 0.0106(11)
C36 0.0224(11) 0.0234(11) 0.0340(13) 0.0167(10) 0.0046(9) 0.0068(9)
C37 0.0268(12) 0.0460(15) 0.0261(13) 0.0131(11) 0.0118(10) 0.0071(11)
C38 0.0387(16) 0.073(2) 0.0456(18) 0.0216(16) 0.0204(14) 0.0026(15)
C39 0.0401(15) 0.0602(18) 0.0315(14) 0.0093(13) 0.0147(12) 0.0223(14)
C40 0.0306(13) 0.0284(12) 0.0457(15) 0.0193(11) 0.0115(11) 0.0151(11)
C41 0.0547(19) 0.0393(15) 0.071(2) 0.0227(15) 0.0269(17) 0.0252(14)
C42 0.0416(16) 0.0493(17) 0.085(2) 0.0332(17) 0.0336(17) 0.0271(14)

loop_
_atom_type_symbol
_atom_type_description
_atom_type_scat_dispersion_real
_atom_type_scat_dispersion_imag
_atom_type_scat_source
C C 0.0033 0.0016 'International Tables Vol C Tables 4.2.6.8 and 6.1.1.4'
H H 0.0000 0.0000 'International Tables Vol C Tables 4.2.6.8 and 6.1.1.4'
N N 0.0061 0.0033 'International Tables Vol C Tables 4.2.6.8 and 6.1.1.4'
O O 0.0106 0.0060 'International Tables Vol C Tables 4.2.6.8 and 6.1.1.4'
F F 0.0171 0.0103 'International Tables Vol C Tables 4.2.6.8 and 6.1.1.4'
Cl Cl 0.1484 0.1585 'International Tables Vol C Tables 4.2.6.8 and 6.1.1.4'
Pd Pd -0.9988 1.0072 'International Tables Vol C Tables 4.2.6.8 and 6.1.1.4'

loop_
_geom_angle_atom_site_label_1
_geom_angle_atom_site_label_2
_geom_angle_atom_site_label_3
_geom_angle
C16 Pd1 O1 84.22(7)
C16 Pd1 N1 175.57(6)
O1 Pd1 N1 91.58(6)
C16 Pd1 Cl1 90.89(5)
O1 Pd1 Cl1 174.10(4)
N1 Pd1 Cl1 93.21(5)
C1 O1 Pd1 125.56(13)
C7 N1 C8 115.17(17)
C7 N1 Pd1 122.74(14)
C8 N1 Pd1 121.99(12)
C16 N2 C19 126.45(17)
C16 N2 C17 111.52(16)
C19 N2 C17 120.15(17)
C16 N3 C31 127.52(17)
C16 N3 C18 111.19(17)
C31 N3 C18 121.02(16)
O1 C1 C2 125.70(18)
O1 C1 C6 117.1(2)
C2 C1 C6 117.21(19)
C1 C2 C3 119.32(19)
C1 C2 C7 124.34(18)
C3 C2 C7 116.3(2)
C4 C3 C2 121.7(2)
C4 C3 H3 119.2
C2 C3 H3 119.2
C3 C4 C5 119.2(2)
C3 C4 H4 120.4
C5 C4 H4 120.4
C6 C5 C4 121.1(2)
C6 C5 H5 119.5
C4 C5 H5 119.5
C5 C6 C1 121.4(2)
C5 C6 H6 119.3
C1 C6 H6 119.3
N1 C7 C2 128.0(2)
N1 C7 H7 116.0
C2 C7 H7 116.0
C9 C8 C13 119.92(19)
C9 C8 N1 120.61(17)
C13 C8 N1 119.47(19)
C8 C9 C10 119.87(18)
C8 C9 H9 120.1
C10 C9 H9 120.1
C11 C10 C9 120.8(2)
C11 C10 C14 118.83(19)
C9 C10 C14 120.39(19)
C10 C11 C12 118.56(19)
C10 C11 H11 120.7
C12 C11 H11 120.7
C13 C12 C11 121.35(19)
C13 C12 C15 119.3(2)
C11 C12 C15 119.35(19)
C12 C13 C8 119.5(2)
C12 C13 H13 120.3
C8 C13 H13 120.3
F1 C14 F3 107.14(19)
F1 C14 F2 105.71(18)
F3 C14 F2 105.71(19)
F1 C14 C10 113.34(18)
F3 C14 C10 111.77(18)
F2 C14 C10 112.63(19)
F4' C15 F5 64.7(7)
F4' C15 F6' 111.2(5)
F5 C15 F6' 124.6(7)
F4' C15 F4" 35.9(6)
F5 C15 F4" 29.1(6)
F6' C15 F4" 127.3(8)
F4' C15 F5" 128.4(7)
F5 C15 F5" 87.1(6)
F6' C15 F5" 50.7(9)
F4" C15 F5" 109.9(7)
F4' C15 F6 128.0(5)
F5 C15 F6 110.3(5)
F6' C15 F6 25.7(5)
F4" C15 F6 126.7(7)
F5" C15 F6 26.0(6)
F4' C15 F4 43.2(5)
F5 C15 F4 106.5(4)
F6' C15 F4 79.0(6)
F4" C15 F4 78.7(5)
F5" C15 F4 123.5(7)
F6 C15 F4 103.9(4)
F4' C15 F6" 69.4(8)
F5 C15 F6" 127.5(6)
F6' C15 F6" 53.7(9)
F4" C15 F6" 103.2(6)
F5" C15 F6" 103.0(6)
F6 C15 F6" 79.4(6)
F4 C15 F6" 27.5(5)
F4' C15 F5' 102.3(4)
F5 C15 F5' 39.0(7)
F6' C15 F5' 102.6(5)
F4" C15 F5' 67.9(7)
F5" C15 F5' 53.6(9)
F6 C15 F5' 79.5(5)
F4 C15 F5' 139.0(5)
F6" C15 F5' 144.0(6)
F4' C15 C12 115.9(4)
F5 C15 C12 113.8(4)
F6' C15 C12 116.0(6)
F4" C15 C12 116.3(7)
F5" C15 C12 114.9(6)
F6 C15 C12 112.8(4)
F4 C15 C12 108.8(4)
F6" C15 C12 108.0(5)
F5' C15 C12 107.0(3)
N3 C16 N2 109.56(17)
N3 C16 Pd1 125.40(15)
N2 C16 Pd1 124.24(14)
N2 C17 C18 102.28(17)
N2 C17 H17A 111.3
C18 C17 H17A 111.3
N2 C17 H17B 111.3
C18 C17 H17B 111.3
H17A C17 H17B 109.2
N3 C18 C17 102.34(16)
N3 C18 H18A 111.3
C17 C18 H18A 111.3
N3 C18 H18B 111.3
C17 C18 H18B 111.3
H18A C18 H18B 109.2
C24 C19 C20 122.4(2)
C24 C19 N2 118.80(19)
C20 C19 N2 118.62(19)
C21 C20 C19 116.9(2)
C21 C20 C25 119.5(2)
C19 C20 C25 123.61(19)
C22 C21 C20 121.6(2)
C22 C21 H21 119.2
C20 C21 H21 119.2
C21 C22 C23 120.2(2)
C21 C22 H22 119.9
C23 C22 H22 119.9
C22 C23 C24 121.0(3)
C22 C23 H23 119.5
C24 C23 H23 119.5
C23 C24 C19 118.0(2)
C23 C24 C28 119.1(2)
C19 C24 C28 122.9(2)
C20 C25 C26 112.62(19)
C20 C25 C27 111.0(2)
C26 C25 C27 110.10(19)
C20 C25 H25 107.6
C26 C25 H25 107.6
C27 C25 H25 107.6
C25 C26 H26A 109.5
C25 C26 H26B 109.5
H26A C26 H26B 109.5
C25 C26 H26C 109.5
H26A C26 H26C 109.5
H26B C26 H26C 109.5
C25 C27 H27A 109.5
C25 C27 H27B 109.5
H27A C27 H27B 109.5
C25 C27 H27C 109.5
H27A C27 H27C 109.5
H27B C27 H27C 109.5
C24 C28 C30 111.2(2)
C24 C28 C29 111.97(19)
C30 C28 C29 108.7(2)
C24 C28 H28 108.3
C30 C28 H28 108.3
C29 C28 H28 108.3
C28 C29 H29A 109.5
C28 C29 H29B 109.5
H29A C29 H29B 109.5
C28 C29 H29C 109.5
H29A C29 H29C 109.5
H29B C29 H29C 109.5
C28 C30 H30A 109.5
C28 C30 H30B 109.5
H30A C30 H30B 109.5
C28 C30 H30C 109.5
H30A C30 H30C 109.5
H30B C30 H30C 109.5
C32 C31 C36 123.1(2)
C32 C31 N3 119.50(19)
C36 C31 N3 117.32(19)
C31 C32 C33 116.9(2)
C31 C32 C37 123.4(2)
C33 C32 C37 119.7(2)
C34 C33 C32 121.3(2)
C34 C33 H33 119.4
C32 C33 H33 119.4
C35 C34 C33 120.5(2)
C35 C34 H34 119.7
C33 C34 H34 119.7
C34 C35 C36 121.4(2)
C34 C35 H35 119.3
C36 C35 H35 119.3
C35 C36 C31 116.7(2)
C35 C36 C40 120.6(2)
C31 C36 C40 122.7(2)
C32 C37 C39 112.1(2)
C32 C37 C38 110.5(2)
C39 C37 C38 111.4(2)
C32 C37 H37 107.5
C39 C37 H37 107.5
C38 C37 H37 107.5
C37 C38 H38A 109.5
C37 C38 H38B 109.5
H38A C38 H38B 109.5
C37 C38 H38C 109.5
H38A C38 H38C 109.5
H38B C38 H38C 109.5
C37 C39 H39A 109.5
C37 C39 H39B 109.5
H39A C39 H39B 109.5
C37 C39 H39C 109.5
H39A C39 H39C 109.5
H39B C39 H39C 109.5
C36 C40 C42 113.0(2)
C36 C40 C41 111.48(19)
C42 C40 C41 108.69(19)
C36 C40 H40 107.8
C42 C40 H40 107.8
C41 C40 H40 107.8
C40 C41 H41A 109.5
C40 C41 H41B 109.5
H41A C41 H41B 109.5
C40 C41 H41C 109.5
H41A C41 H41C 109.5
H41B C41 H41C 109.5
C40 C42 H42A 109.5
C40 C42 H42B 109.5
H42A C42 H42B 109.5
C40 C42 H42C 109.5
H42A C42 H42C 109.5
H42B C42 H42C 109.5

loop_
_geom_bond_atom_site_label_1
_geom_bond_atom_site_label_2
_geom_bond_distance
Pd1 C16 1.974(2)
Pd1 O1 2.0085(14)
Pd1 N1 2.0717(16)
Pd1 Cl1 2.2806(6)
F1 C14 1.331(2)
F2 C14 1.333(2)
F3 C14 1.331(3)
F4 C15 1.382(6)
F5 C15 1.291(6)
F6 C15 1.319(5)
F4' C15 1.288(6)
F5' C15 1.442(6)
F6' C15 1.305(7)
F4" C15 1.309(7)
F5" C15 1.317(8)
F6" C15 1.413(7)
O1 C1 1.303(2)
N1 C7 1.301(2)
N1 C8 1.432(2)
N2 C16 1.337(3)
N2 C19 1.449(2)
N2 C17 1.475(2)
N3 C16 1.333(2)
N3 C31 1.442(3)
N3 C18 1.478(3)
C1 C2 1.412(3)
C1 C6 1.423(3)
C2 C3 1.420(3)
C2 C7 1.426(3)
C3 C4 1.362(3)
C3 H3 0.9500
C4 C5 1.386(3)
C4 H4 0.9500
C5 C6 1.370(3)
C5 H5 0.9500
C6 H6 0.9500
C7 H7 0.9500
C8 C9 1.378(3)
C8 C13 1.389(3)
C9 C10 1.391(3)
C9 H9 0.9500
C10 C11 1.383(3)
C10 C14 1.493(3)
C11 C12 1.385(3)
C11 H11 0.9500
C12 C13 1.380(3)
C12 C15 1.496(3)
C13 H13 0.9500
C17 C18 1.512(3)
C17 H17A 0.9900
C17 H17B 0.9900
C18 H18A 0.9900
C18 H18B 0.9900
C19 C24 1.397(3)
C19 C20 1.407(3)
C20 C21 1.399(3)
C20 C25 1.514(3)
C21 C22 1.374(4)
C21 H21 0.9500
C22 C23 1.383(4)
C22 H22 0.9500
C23 C24 1.389(3)
C23 H23 0.9500
C24 C28 1.519(3)
C25 C26 1.533(3)
C25 C27 1.535(3)
C25 H25 1.0000
C26 H26A 0.9800
C26 H26B 0.9800
C26 H26C 0.9800
C27 H27A 0.9800
C27 H27B 0.9800
C27 H27C 0.9800
C28 C30 1.533(3)
C28 C29 1.537(3)
C28 H28 1.0000
C29 H29A 0.9800
C29 H29B 0.9800
C29 H29C 0.9800
C30 H30A 0.9800
C30 H30B 0.9800
C30 H30C 0.9800
C31 C32 1.392(3)
C31 C36 1.408(3)
C32 C33 1.401(3)
C32 C37 1.519(3)
C33 C34 1.376(3)
C33 H33 0.9500
C34 C35 1.370(3)
C34 H34 0.9500
C35 C36 1.397(3)
C35 H35 0.9500
C36 C40 1.516(3)
C37 C39 1.526(3)
C37 C38 1.537(3)
C37 H37 1.0000
C38 H38A 0.9800
C38 H38B 0.9800
C38 H38C 0.9800
C39 H39A 0.9800
C39 H39B 0.9800
C39 H39C 0.9800
C40 C42 1.529(3)
C40 C41 1.532(3)
C40 H40 1.0000
C41 H41A 0.9800
C41 H41B 0.9800
C41 H41C 0.9800
C42 H42A 0.9800
C42 H42B 0.9800
C42 H42C 0.9800

loop_
_geom_torsion_atom_site_label_1
_geom_torsion_atom_site_label_2
_geom_torsion_atom_site_label_3
_geom_torsion_atom_site_label_4
_geom_torsion
C16 Pd1 O1 C1 -162.65(17)
N1 Pd1 O1 C1 15.94(16)
Cl1 Pd1 O1 C1 -128.5(4)
C16 Pd1 N1 C7 10.4(10)
O1 Pd1 N1 C7 -8.10(16)
Cl1 Pd1 N1 C7 168.46(15)
C16 Pd1 N1 C8 -165.9(8)
O1 Pd1 N1 C8 175.61(15)
Cl1 Pd1 N1 C8 -7.82(14)
Pd1 O1 C1 C2 -17.4(3)
Pd1 O1 C1 C6 163.72(15)
O1 C1 C2 C3 -176.1(2)
C6 C1 C2 C3 2.8(3)
O1 C1 C2 C7 6.1(3)
C6 C1 C2 C7 -175.0(2)
C1 C2 C3 C4 -2.4(3)
C7 C2 C3 C4 175.6(2)
C2 C3 C4 C5 0.4(4)
C3 C4 C5 C6 1.0(4)
C4 C5 C6 C1 -0.4(4)
O1 C1 C6 C5 177.5(2)
C2 C1 C6 C5 -1.5(3)
C8 N1 C7 C2 177.69(19)
Pd1 N1 C7 C2 1.2(3)
C1 C2 C7 N1 2.7(3)
C3 C2 C7 N1 -175.2(2)
C7 N1 C8 C9 -59.6(2)
Pd1 N1 C8 C9 116.91(17)
C7 N1 C8 C13 121.0(2)
Pd1 N1 C8 C13 -62.5(2)
C13 C8 C9 C10 -1.3(3)
N1 C8 C9 C10 179.34(17)
C8 C9 C10 C11 -0.9(3)
C8 C9 C10 C14 -179.60(18)
C9 C10 C11 C12 1.6(3)
C14 C10 C11 C12 -179.67(19)
C10 C11 C12 C13 -0.2(3)
C10 C11 C12 C15 179.6(2)
C11 C12 C13 C8 -2.0(3)
C15 C12 C13 C8 178.24(19)
C9 C8 C13 C12 2.7(3)
N1 C8 C13 C12 -177.91(17)
C11 C10 C14 F1 163.68(19)
C9 C10 C14 F1 -17.6(3)
C11 C10 C14 F3 42.5(3)
C9 C10 C14 F3 -138.8(2)
C11 C10 C14 F2 -76.4(2)
C9 C10 C14 F2 102.3(2)
C13 C12 C15 F4' -43.8(7)
C11 C12 C15 F4' 136.4(6)
C13 C12 C15 F5 28.4(9)
C11 C12 C15 F5 -151.4(9)
C13 C12 C15 F6' -176.9(7)
C11 C12 C15 F6' 3.3(7)
C13 C12 C15 F4" -3.7(8)
C11 C12 C15 F4" 176.5(7)
C13 C12 C15 F5" 126.6(10)
C11 C12 C15 F5" -53.2(10)
C13 C12 C15 F6 155.0(5)
C11 C12 C15 F6 -24.8(6)
C13 C12 C15 F4 -90.2(7)
C11 C12 C15 F4 90.0(7)
C13 C12 C15 F6" -119.1(9)
C11 C12 C15 F6" 61.1(9)
C13 C12 C15 F5' 69.5(6)
C11 C12 C15 F5' -110.3(5)
C31 N3 C16 N2 -177.42(18)
C18 N3 C16 N2 8.5(2)
C31 N3 C16 Pd1 12.5(3)
C18 N3 C16 Pd1 -161.59(15)
C19 N2 C16 N3 167.77(18)
C17 N2 C16 N3 3.6(2)
C19 N2 C16 Pd1 -22.0(3)
C17 N2 C16 Pd1 173.77(13)
O1 Pd1 C16 N3 105.59(16)
N1 Pd1 C16 N3 87.0(9)
Cl1 Pd1 C16 N3 -71.10(16)
O1 Pd1 C16 N2 -63.09(16)
N1 Pd1 C16 N2 -81.7(9)
Cl1 Pd1 C16 N2 120.22(15)
C16 N2 C17 C18 -13.3(2)
C19 N2 C17 C18 -178.67(18)
C16 N3 C18 C17 -16.2(2)
C31 N3 C18 C17 169.22(18)
N2 C17 C18 N3 16.6(2)
C16 N2 C19 C24 116.6(2)
C17 N2 C19 C24 -80.4(3)
C16 N2 C19 C20 -67.7(3)
C17 N2 C19 C20 95.3(2)
C24 C19 C20 C21 -0.1(3)
N2 C19 C20 C21 -175.6(2)
C24 C19 C20 C25 177.6(2)
N2 C19 C20 C25 2.1(3)
C19 C20 C21 C22 -1.3(4)
C25 C20 C21 C22 -179.1(2)
C20 C21 C22 C23 1.8(5)
C21 C22 C23 C24 -0.9(5)
C22 C23 C24 C19 -0.4(4)
C22 C23 C24 C28 178.1(3)
C20 C19 C24 C23 0.9(4)
N2 C19 C24 C23 176.4(2)
C20 C19 C24 C28 -177.6(2)
N2 C19 C24 C28 -2.1(3)
C21 C20 C25 C26 -43.2(3)
C19 C20 C25 C26 139.2(2)
C21 C20 C25 C27 80.8(3)
C19 C20 C25 C27 -96.9(3)
C23 C24 C28 C30 -73.3(3)
C19 C24 C28 C30 105.2(3)
C23 C24 C28 C29 48.5(3)
C19 C24 C28 C29 -133.0(2)
C16 N3 C31 C32 -81.1(3)
C18 N3 C31 C32 92.4(2)
C16 N3 C31 C36 101.3(2)
C18 N3 C31 C36 -85.2(2)
C36 C31 C32 C33 -0.9(3)
N3 C31 C32 C33 -178.33(18)
C36 C31 C32 C37 179.83(19)
N3 C31 C32 C37 2.4(3)
C31 C32 C33 C34 0.4(3)
C37 C32 C33 C34 179.7(2)
C32 C33 C34 C35 0.1(4)
C33 C34 C35 C36 -0.2(4)
C34 C35 C36 C31 -0.3(3)
C34 C35 C36 C40 179.1(2)
C32 C31 C36 C35 0.8(3)
N3 C31 C36 C35 178.32(18)
C32 C31 C36 C40 -178.50(19)
N3 C31 C36 C40 -1.0(3)
C31 C32 C37 C39 127.3(2)
C33 C32 C37 C39 -52.0(3)
C31 C32 C37 C38 -107.9(2)
C33 C32 C37 C38 72.9(3)
C35 C36 C40 C42 44.0(3)
C31 C36 C40 C42 -136.7(2)
C35 C36 C40 C41 -78.8(3)
C31 C36 C40 C41 100.5(2)
